data_4133206
loop_
_publ_author_name
'Qiu, Dachuan'
'Shi, Jiarong'
'Guo, Qianyu'
'Xu, Qiuxia'
'Li, Baosheng'
'Li, Yang'

_publ_section_title
;
 Cyclohexenynone Precursors: Preparation via Oxidative Dearomatization
 Strategy and Reactivity.
;
_journal_issue 41
_journal_name_full 'Journal of the American Chemical Society'
_journal_page_first 13214
_journal_page_last 13218
_journal_paper_doi 10.1021/jacs.8b08915
_journal_volume 140
_journal_year 2018
_chemical_formula_sum 'C12 H17 F3 O5 S Si'
_chemical_formula_weight 358.41
_space_group_IT_number 33
_space_group_name_Hall 'P 2c -2n'
_space_group_name_H-M_alt 'P n a 21'
_symmetry_cell_setting orthorhombic
_symmetry_space_group_name_H-M 'P n a 21'
_atom_sites_solution_hydrogens geom
_atom_sites_solution_primary direct
_atom_sites_solution_secondary difmap
_audit_creation_method SHELXL-97
_cell_angle_alpha 90.00
_cell_angle_beta 90.00
_cell_angle_gamma 90.00
_cell_formula_units_Z 4
_cell_length_a 11.8908(4)
_cell_length_b 14.2458(5)
_cell_length_c 9.8084(3)
_cell_measurement_reflns_used 3582
_cell_measurement_temperature 153(2)
_cell_measurement_theta_max 29.09
_cell_measurement_theta_min 3.33
_cell_volume 1661.48(10)
_computing_cell_refinement 'Bruker FRAMBO'
_computing_data_collection 'Bruker FRAMBO'
_computing_data_reduction 'Bruker SAINT'
_computing_molecular_graphics 'Bruker SHELXTL'
_computing_publication_material 'Bruker SHELXTL'
_computing_structure_refinement 'SHELXL-97 (Sheldrick, 1997)'
_computing_structure_solution 'SHELXS-97 (Sheldrick, 1990)'
_diffrn_ambient_temperature 153(2)
_diffrn_measured_fraction_theta_full 0.998
_diffrn_measured_fraction_theta_max 0.956
_diffrn_measurement_device_type 'multiwire proportional'
_diffrn_measurement_method 'phi and omega scans'
_diffrn_radiation_monochromator graphite
_diffrn_radiation_source 'fine-focus sealed tube'
_diffrn_radiation_type MoK\a
_diffrn_radiation_wavelength 0.71073
_diffrn_reflns_av_R_equivalents 0.0365
_diffrn_reflns_av_sigmaI/netI 0.0264
_diffrn_reflns_limit_h_max 16
_diffrn_reflns_limit_h_min -16
_diffrn_reflns_limit_k_max 19
_diffrn_reflns_limit_k_min -18
_diffrn_reflns_limit_l_max 13
_diffrn_reflns_limit_l_min -13
_diffrn_reflns_number 23951
_diffrn_reflns_theta_full 25.50
_diffrn_reflns_theta_max 29.09
_diffrn_reflns_theta_min 3.33
_exptl_absorpt_coefficient_mu 0.315
_exptl_absorpt_correction_type none
_exptl_crystal_colour yellow
_exptl_crystal_density_diffrn 1.433
_exptl_crystal_density_method 'not measured'
_exptl_crystal_description block
_exptl_crystal_F_000 744
_exptl_crystal_size_max 0.2
_exptl_crystal_size_mid 0.1
_exptl_crystal_size_min 0.1
_refine_diff_density_max 0.554
_refine_diff_density_min -0.290
_refine_diff_density_rms 0.056
_refine_ls_abs_structure_details 'Flack H D (1983), Acta Cryst. A39, 876-881'
_refine_ls_abs_structure_Flack 0.54(9)
_refine_ls_extinction_method none
_refine_ls_goodness_of_fit_ref 1.072
_refine_ls_hydrogen_treatment constr
_refine_ls_matrix_type full
_refine_ls_number_parameters 237
_refine_ls_number_reflns 4139
_refine_ls_number_restraints 11
_refine_ls_restrained_S_all 1.086
_refine_ls_R_factor_all 0.0506
_refine_ls_R_factor_gt 0.0401
_refine_ls_shift/su_max 0.000
_refine_ls_shift/su_mean 0.000
_refine_ls_structure_factor_coef Fsqd
_refine_ls_weighting_details 'calc w=1/[\s^2^(Fo^2^)+(0.0609P)^2^+0.2924P] where P=(Fo^2^+2Fc^2^)/3'
_refine_ls_weighting_scheme calc
_refine_ls_wR_factor_gt 0.0998
_refine_ls_wR_factor_ref 0.1091
_reflns_number_gt 3582
_reflns_number_total 4139
_reflns_threshold_expression >2sigma(I)
_cod_data_source_file ja8b08915_si_003.cif
_cod_data_source_block qdc-2-3
_cod_depositor_comments
;
The following automatic conversions were performed:

data item '_symmetry_cell_setting' value 'Orthorhombic' was changed
to 'orthorhombic' in accordance with the
/home/saulius/struct/COD-crude-data/automatic-downloads/DataCite-retrospective/ACS/depositions/lib/dictionaries/cif_core.dic
dictionary named 'cif_core.dic' version 2.4.2 last updated on
2011-04-26.

Automatic conversion script
Id: cif_fix_values 6909 2019-04-08 15:41:33Z antanas 
;
_cod_original_sg_symbol_H-M Pna2(1)
_cod_database_code 4133206

loop_
_symmetry_equiv_pos_as_xyz
'x, y, z'
'-x, -y, z+1/2'
'x+1/2, -y+1/2, z'
'-x+1/2, y+1/2, z+1/2'

loop_
_atom_site_label
_atom_site_type_symbol
_atom_site_fract_x
_atom_site_fract_y
_atom_site_fract_z
_atom_site_U_iso_or_equiv
_atom_site_adp_type
_atom_site_occupancy
_atom_site_symmetry_multiplicity
_atom_site_calc_flag
_atom_site_refinement_flags
_atom_site_disorder_assembly
_atom_site_disorder_group
Si1 Si 0.66706(5) 0.06683(4) 0.17256(7) 0.03138(15) Uani 1 1 d . A .
S1 S 1.01663(5) 0.07100(4) 0.25518(7) 0.03998(16) Uani 1 1 d . . .
O3 O 0.91751(12) 0.03729(10) 0.1635(2) 0.0333(3) Uani 1 1 d . . .
O2 O 0.71685(14) -0.30723(10) 0.1762(2) 0.0415(4) Uani 1 1 d . A .
C6 C 0.93108(17) -0.13531(14) 0.1679(3) 0.0354(5) Uani 1 1 d . . .
H6A H 1.0089 -0.1295 0.1634 0.043 Uiso 1 1 calc R . .
C7 C 0.86095(16) -0.05198(13) 0.1740(3) 0.0274(4) Uani 1 1 d . A .
C8 C 0.74882(16) -0.04836(12) 0.1759(3) 0.0267(4) Uani 1 1 d D . .
F1 F 1.21905(14) 0.11004(16) 0.1825(2) 0.0705(5) Uani 1 1 d . . .
C4 C 0.76191(18) -0.23102(13) 0.1739(3) 0.0310(4) Uani 1 1 d D . .
C5 C 0.88370(18) -0.22042(15) 0.1685(3) 0.0386(5) Uani 1 1 d . A .
H5A H 0.9291 -0.2735 0.1655 0.046 Uiso 1 1 calc R . .
F2 F 1.09780(15) 0.13489(11) 0.02679(19) 0.0558(4) Uani 1 1 d . . .
F3 F 1.14657(14) -0.00542(12) 0.07125(19) 0.0547(4) Uani 1 1 d . . .
C9 C 0.51195(19) 0.04771(17) 0.1674(3) 0.0414(5) Uani 1 1 d . . .
H9A H 0.4742 0.1073 0.1655 0.062 Uiso 1 1 calc R A .
H9B H 0.4890 0.0134 0.2469 0.062 Uiso 1 1 calc R . .
H9C H 0.4928 0.0126 0.0872 0.062 Uiso 1 1 calc R . .
C10 C 0.6989(3) 0.1340(2) 0.3311(4) 0.0554(8) Uani 1 1 d . . .
H10A H 0.6582 0.1922 0.3303 0.083 Uiso 1 1 calc R A .
H10B H 0.7781 0.1466 0.3356 0.083 Uiso 1 1 calc R . .
H10C H 0.6768 0.0977 0.4092 0.083 Uiso 1 1 calc R . .
C12 C 1.1271(2) 0.07664(18) 0.1249(3) 0.0390(6) Uani 1 1 d . . .
C11 C 0.7083(3) 0.1320(2) 0.0162(4) 0.0639(10) Uani 1 1 d . . .
H11A H 0.6680 0.1903 0.0123 0.096 Uiso 1 1 calc R A .
H11B H 0.6906 0.0950 -0.0627 0.096 Uiso 1 1 calc R . .
H11C H 0.7877 0.1443 0.0183 0.096 Uiso 1 1 calc R . .
O4 O 0.99616(19) 0.16571(15) 0.2911(3) 0.0676(7) Uani 1 1 d . . .
O5 O 1.04813(16) 0.00192(18) 0.3512(2) 0.0573(5) Uani 1 1 d . . .
C1 C 0.6182(13) -0.1496(12) 0.3671(13) 0.037(3) Uani 0.508(7) 1 d PD A 1
H1A H 0.5501 -0.1553 0.4190 0.056 Uiso 0.508(7) 1 calc PR A 1
H1B H 0.6556 -0.0922 0.3909 0.056 Uiso 0.508(7) 1 calc PR A 1
H1C H 0.6665 -0.2018 0.3867 0.056 Uiso 0.508(7) 1 calc PR A 1
C2 C 0.6488(10) -0.1497(11) -0.0034(11) 0.031(2) Uani 0.508(7) 1 d PD A 1
H2A H 0.6041 -0.0958 -0.0260 0.047 Uiso 0.508(7) 1 calc PR A 1
H2B H 0.6040 -0.2054 -0.0122 0.047 Uiso 0.508(7) 1 calc PR A 1
H2C H 0.7119 -0.1533 -0.0642 0.047 Uiso 0.508(7) 1 calc PR A 1
C3 C 0.6904(6) -0.1411(5) 0.1421(7) 0.0266(14) Uani 0.508(7) 1 d PD A 1
O1 O 0.5917(3) -0.1488(2) 0.2246(4) 0.0323(12) Uani 0.508(7) 1 d PD A 1
C1B C 0.6283(12) -0.1454(13) -0.0318(12) 0.039(3) Uani 0.492(7) 1 d PD A 2
H1BA H 0.5626 -0.1486 -0.0885 0.058 Uiso 0.492(7) 1 calc PR A 2
H1BB H 0.6766 -0.1977 -0.0513 0.058 Uiso 0.492(7) 1 calc PR A 2
H1BC H 0.6678 -0.0879 -0.0496 0.058 Uiso 0.492(7) 1 calc PR A 2
C2B C 0.6377(14) -0.1516(11) 0.3431(14) 0.037(3) Uani 0.492(7) 1 d PD A 2
H2BA H 0.6018 -0.2116 0.3533 0.056 Uiso 0.492(7) 1 calc PR A 2
H2BB H 0.5833 -0.1027 0.3565 0.056 Uiso 0.492(7) 1 calc PR A 2
H2BC H 0.6966 -0.1455 0.4095 0.056 Uiso 0.492(7) 1 calc PR A 2
C3B C 0.6871(5) -0.1438(5) 0.2011(8) 0.0222(13) Uani 0.492(7) 1 d PD A 2
O1B O 0.5945(2) -0.1483(2) 0.1124(3) 0.0283(12) Uani 0.492(7) 1 d PD A 2

loop_
_atom_site_aniso_label
_atom_site_aniso_U_11
_atom_site_aniso_U_22
_atom_site_aniso_U_33
_atom_site_aniso_U_23
_atom_site_aniso_U_13
_atom_site_aniso_U_12
Si1 0.0266(3) 0.0232(3) 0.0443(3) -0.0005(3) -0.0007(3) 0.0067(2)
S1 0.0305(3) 0.0474(3) 0.0420(3) -0.0117(3) 0.0051(3) -0.0155(2)
O3 0.0240(7) 0.0264(7) 0.0496(9) -0.0036(8) -0.0009(7) -0.0082(6)
O2 0.0416(9) 0.0222(7) 0.0606(10) 0.0008(9) 0.0010(9) -0.0044(6)
C6 0.0174(9) 0.0319(10) 0.0570(14) 0.0000(12) -0.0002(11) 0.0029(8)
C7 0.0211(9) 0.0204(8) 0.0407(10) -0.0026(10) 0.0012(10) -0.0035(7)
C8 0.0197(9) 0.0212(8) 0.0391(10) -0.0030(10) -0.0009(9) -0.0004(7)
F1 0.0332(8) 0.1138(15) 0.0645(11) -0.0065(12) -0.0024(8) -0.0339(9)
C4 0.0305(10) 0.0213(8) 0.0414(11) -0.0010(10) -0.0002(10) 0.0008(8)
C5 0.0279(10) 0.0256(10) 0.0623(14) -0.0022(12) -0.0004(12) 0.0076(8)
F2 0.0580(11) 0.0497(9) 0.0598(10) 0.0130(8) 0.0024(8) -0.0170(8)
F3 0.0457(9) 0.0456(9) 0.0729(11) 0.0005(8) 0.0206(8) 0.0045(7)
C9 0.0270(11) 0.0439(12) 0.0532(14) -0.0002(13) -0.0039(12) 0.0142(9)
C10 0.0433(16) 0.0406(15) 0.082(2) -0.0265(15) -0.0184(15) 0.0143(12)
C12 0.0267(11) 0.0444(14) 0.0461(13) -0.0024(10) 0.0031(10) -0.0103(10)
C11 0.067(2) 0.0443(17) 0.081(2) 0.0298(16) 0.0222(18) 0.0199(15)
O4 0.0537(12) 0.0561(12) 0.0932(18) -0.0402(12) 0.0135(11) -0.0204(10)
O5 0.0444(11) 0.0858(14) 0.0417(10) 0.0084(10) -0.0064(9) -0.0223(11)
C1 0.033(4) 0.056(5) 0.023(4) 0.000(3) 0.006(4) -0.001(4)
C2 0.038(4) 0.032(3) 0.024(5) 0.001(4) -0.004(4) -0.001(3)
C3 0.022(3) 0.023(3) 0.034(3) 0.006(3) 0.003(3) -0.0012(17)
O1 0.0219(16) 0.041(2) 0.034(3) -0.0012(14) 0.0055(12) -0.0024(13)
C1B 0.053(5) 0.043(4) 0.020(4) -0.004(3) -0.017(3) 0.007(4)
C2B 0.048(7) 0.028(4) 0.035(6) 0.003(3) 0.011(4) 0.006(4)
C3B 0.015(2) 0.016(2) 0.036(3) 0.006(3) 0.001(3) -0.0038(15)
O1B 0.0164(16) 0.0310(18) 0.038(3) -0.0007(14) -0.0078(13) -0.0057(11)

loop_
_atom_type_symbol
_atom_type_description
_atom_type_scat_dispersion_real
_atom_type_scat_dispersion_imag
_atom_type_scat_source
C C 0.0033 0.0016 'International Tables Vol C Tables 4.2.6.8 and 6.1.1.4'
H H 0.0000 0.0000 'International Tables Vol C Tables 4.2.6.8 and 6.1.1.4'
O O 0.0106 0.0060 'International Tables Vol C Tables 4.2.6.8 and 6.1.1.4'
F F 0.0171 0.0103 'International Tables Vol C Tables 4.2.6.8 and 6.1.1.4'
Si Si 0.0817 0.0704 'International Tables Vol C Tables 4.2.6.8 and 6.1.1.4'
S S 0.1246 0.1234 'International Tables Vol C Tables 4.2.6.8 and 6.1.1.4'

loop_
_geom_angle_atom_site_label_1
_geom_angle_atom_site_label_2
_geom_angle_atom_site_label_3
_geom_angle
C11 Si1 C10 112.23(16)
C11 Si1 C9 108.16(17)
C10 Si1 C9 107.35(14)
C11 Si1 C8 108.02(13)
C10 Si1 C8 108.87(12)
C9 Si1 C8 112.26(10)
O5 S1 O4 122.90(15)
O5 S1 O3 111.75(11)
O4 S1 O3 107.91(12)
O5 S1 C12 107.76(13)
O4 S1 C12 104.77(13)
O3 S1 C12 98.83(11)
C7 O3 S1 125.69(16)
C5 C6 C7 119.95(18)
C8 C7 O3 115.65(16)
C8 C7 C6 127.30(17)
O3 C7 C6 116.75(16)
C7 C8 C3 114.6(3)
C7 C8 C3B 116.0(3)
C3 C8 C3B 21.63(18)
C7 C8 Si1 122.83(14)
C3 C8 Si1 120.5(3)
C3B C8 Si1 120.7(3)
O2 C4 C5 122.24(19)
O2 C4 C3B 117.5(3)
C5 C4 C3B 119.5(3)
O2 C4 C3 119.8(3)
C5 C4 C3 116.5(3)
C3B C4 C3 21.47(18)
C6 C5 C4 120.87(19)
F3 C12 F2 108.5(2)
F3 C12 F1 110.5(2)
F2 C12 F1 107.8(2)
F3 C12 S1 111.66(16)
F2 C12 S1 110.28(18)
F1 C12 S1 108.13(19)
O1 C3 C2 104.9(6)
O1 C3 C8 108.4(5)
C2 C3 C8 115.0(7)
O1 C3 C4 105.6(5)
C2 C3 C4 107.4(7)
C8 C3 C4 114.6(4)
C3 O1 C1 111.8(8)
O1B C3B C2B 105.2(8)
O1B C3B C4 107.8(5)
C2B C3B C4 108.7(7)
O1B C3B C8 108.1(5)
C2B C3B C8 113.0(7)
C4 C3B C8 113.6(4)
C3B O1B C1B 112.3(7)

loop_
_geom_bond_atom_site_label_1
_geom_bond_atom_site_label_2
_geom_bond_distance
Si1 C11 1.858(3)
Si1 C10 1.865(3)
Si1 C9 1.865(2)
Si1 C8 1.9076(19)
S1 O5 1.413(2)
S1 O4 1.416(2)
S1 O3 1.5582(17)
S1 C12 1.835(3)
O3 C7 1.442(2)
O2 C4 1.211(2)
C6 C5 1.337(3)
C6 C7 1.452(3)
C7 C8 1.335(3)
C8 C3 1.529(7)
C8 C3B 1.564(7)
F1 C12 1.319(3)
C4 C5 1.457(3)
C4 C3B 1.552(7)
C4 C3 1.569(7)
F2 C12 1.318(3)
F3 C12 1.303(3)
C1 O1 1.433(13)
C2 C3 1.515(11)
C3 O1 1.431(7)
C1B O1B 1.470(13)
C2B C3B 1.516(13)
C3B O1B 1.404(7)
